data_1101094
loop_
_publ_author_name
'Raj Pal Sharma'
'Ritu Bala'
'Rajni Sharma'
'Paloth Venugopalan'
'Juan M. Salas'
'Miguel Quir\'os'

_publ_section_title
;
  Second sphere coordination in anion binding: Synthesis, spectroscopic
  characterization and single crystal X-ray structure determination of
  hexaamminecobalt(III) dichloride tetrafluoroborate
;
_journal_name_full 'Journal of Fluorine Chemistry'
_journal_page_first 1543
_journal_page_last 1548
_journal_paper_doi 10.1016/j.jfluchem.2005.09.002
_journal_volume 126
_journal_year 2005
_chemical_formula_moiety 'Co H18 N6 3+, B F4 1-, 2 (Cl 1-)'
_chemical_formula_sum 'B Cl2 Co F4 H18 N6'
_chemical_formula_weight 318.84
_space_group_IT_number 14
_symmetry_cell_setting monoclinic
_symmetry_space_group_name_Hall '-P 2ybc'
_symmetry_space_group_name_H-M 'P 1 21/c 1'
_cell_angle_alpha 90.00
_cell_angle_beta 109.511(1)
_cell_angle_gamma 90.00
_cell_formula_units_Z 4
_cell_length_a 13.4973(9)
_cell_length_b 7.4289(5)
_cell_length_c 12.1669(8)
_cell_measurement_temperature 298(2)
_cell_volume 1149.92(13)
_diffrn_ambient_temperature 298(2)
_exptl_crystal_density_diffrn 1.842
_cod_original_sg_symbol_H-M 'P 21/c'
_cod_database_code 1101094

loop_
_symmetry_equiv_pos_as_xyz
'x, y, z'
'-x, y+1/2, -z+1/2'
'-x, -y, -z'
'x, -y-1/2, z-1/2'

loop_
_atom_site_label
_atom_site_type_symbol
_atom_site_fract_x
_atom_site_fract_y
_atom_site_fract_z
_atom_site_U_iso_or_equiv
_atom_site_adp_type
_atom_site_occupancy
_atom_site_symmetry_multiplicity
_atom_site_calc_flag
_atom_site_refinement_flags
_atom_site_disorder_assembly
_atom_site_disorder_group
Co1 Co 0.5000 0.5000 0.5000 0.01759(12) Uani 1 2 d S . .
N1 N 0.55474(14) 0.2806(2) 0.45242(15) 0.0321(4) Uani 1 1 d . . .
H11 H 0.5016 0.2159 0.4061 0.038 Uiso 1 1 calc R . .
H12 H 0.5891 0.2162 0.5153 0.038 Uiso 1 1 calc R . .
H13 H 0.5984 0.3096 0.4142 0.038 Uiso 1 1 calc R . .
N2 N 0.49441(14) 0.6142(2) 0.35318(14) 0.0292(4) Uani 1 1 d . . .
H21 H 0.4911 0.7332 0.3600 0.035 Uiso 1 1 calc R . .
H22 H 0.4377 0.5760 0.2962 0.035 Uiso 1 1 calc R . .
H23 H 0.5518 0.5855 0.3365 0.035 Uiso 1 1 calc R . .
N3 N 0.35487(13) 0.4120(2) 0.42702(15) 0.0298(4) Uani 1 1 d . . .
H31 H 0.3099 0.4953 0.4340 0.036 Uiso 1 1 d R . .
H32 H 0.3461 0.3113 0.4623 0.036 Uiso 1 1 d R . .
H33 H 0.3431 0.3898 0.3519 0.036 Uiso 1 1 d R . .
Co2 Co 0.0000 0.5000 0.0000 0.01902(12) Uani 1 2 d S . .
N4 N 0.09115(18) 0.6748(3) 0.1064(2) 0.0515(6) Uani 1 1 d . . .
H41 H 0.1424 0.7073 0.0797 0.062 Uiso 1 1 d R . .
H42 H 0.1189 0.6255 0.1767 0.062 Uiso 1 1 d R . .
H43 H 0.0537 0.7713 0.1112 0.062 Uiso 1 1 d R . .
N5 N 0.08421(16) 0.3064(3) 0.0943(2) 0.0482(6) Uani 1 1 d . . .
H51 H 0.0437 0.2106 0.0908 0.058 Uiso 1 1 d R . .
H52 H 0.1116 0.3429 0.1680 0.058 Uiso 1 1 d R . .
H53 H 0.1358 0.2775 0.0672 0.058 Uiso 1 1 d R . .
N6 N -0.09212(19) 0.4904(4) 0.0930(2) 0.0563(7) Uani 1 1 d . . .
H61 H -0.1396 0.5782 0.0709 0.068 Uiso 1 1 d R . .
H62 H -0.0544 0.5041 0.1680 0.068 Uiso 1 1 d R . .
H63 H -0.1247 0.3844 0.0825 0.068 Uiso 1 1 d R . .
Cl1 Cl 0.08587(5) 0.49858(7) 0.36954(6) 0.04041(16) Uani 1 1 d . . .
Cl2 Cl 0.32731(4) 0.42541(7) 0.12141(5) 0.03527(15) Uani 1 1 d . . .
B B 0.7030(2) 0.4557(3) 0.2305(2) 0.0316(5) Uani 1 1 d . . .
F1 F 0.60066(13) 0.50620(19) 0.16362(18) 0.0555(5) Uani 1 1 d . . .
F2 F 0.72577(11) 0.29753(19) 0.18286(13) 0.0481(4) Uani 1 1 d . . .
F3 F 0.77075(13) 0.5889(2) 0.22495(15) 0.0543(4) Uani 1 1 d . . .
F4 F 0.70607(15) 0.4270(3) 0.34368(15) 0.0607(5) Uani 1 1 d . . .

loop_
_atom_site_aniso_label
_atom_site_aniso_U_11
_atom_site_aniso_U_22
_atom_site_aniso_U_33
_atom_site_aniso_U_23
_atom_site_aniso_U_13
_atom_site_aniso_U_12
Co1 0.0179(2) 0.0163(2) 0.0189(2) -0.00073(11) 0.00661(15) -0.00023(11)
N1 0.0360(9) 0.0258(8) 0.0366(9) -0.0043(7) 0.0149(8) 0.0032(7)
N2 0.0321(9) 0.0300(9) 0.0264(8) 0.0037(7) 0.0110(7) -0.0007(7)
N3 0.0238(8) 0.0313(9) 0.0322(9) -0.0003(7) 0.0064(7) -0.0045(6)
Co2 0.0163(2) 0.0208(2) 0.0202(2) 0.00049(11) 0.00637(15) -0.00022(11)
N4 0.0396(11) 0.0466(12) 0.0578(14) -0.0188(11) 0.0025(10) -0.0083(10)
N5 0.0274(9) 0.0427(12) 0.0675(14) 0.0244(11) 0.0065(9) 0.0034(8)
N6 0.0327(12) 0.105(2) 0.0370(12) 0.0091(11) 0.0193(10) 0.0073(11)
Cl1 0.0435(3) 0.0391(3) 0.0412(3) 0.0022(2) 0.0176(3) 0.0035(2)
Cl2 0.0282(3) 0.0338(3) 0.0423(3) -0.0032(2) 0.0097(2) -0.00138(19)
B 0.0280(12) 0.0282(11) 0.0394(13) -0.0034(10) 0.0122(10) -0.0005(9)
F1 0.0349(9) 0.0496(10) 0.0722(12) -0.0008(7) 0.0048(8) 0.0125(6)
F2 0.0455(8) 0.0365(7) 0.0561(9) -0.0112(6) 0.0089(7) 0.0100(6)
F3 0.0561(9) 0.0516(10) 0.0667(10) -0.0201(8) 0.0357(8) -0.0247(7)
F4 0.0750(12) 0.0657(11) 0.0524(10) 0.0126(8) 0.0361(9) 0.0107(9)

loop_
_geom_bond_atom_site_label_1
_geom_bond_atom_site_label_2
_geom_bond_distance
_geom_bond_site_symmetry_2
_geom_bond_publ_flag
Co1 N1 1.9556(17) 3_666 ?
Co1 N1 1.9556(16) . ?
Co1 N2 1.9563(16) . ?
Co1 N2 1.9563(16) 3_666 ?
Co1 N3 1.9725(16) 3_666 ?
Co1 N3 1.9725(16) . ?
N1 H11 0.8900 . ?
N1 H12 0.8900 . ?
N1 H13 0.8900 . ?
N2 H21 0.8900 . ?
N2 H22 0.8900 . ?
N2 H23 0.8900 . ?
N3 H31 0.8900 . ?
N3 H32 0.8900 . ?
N3 H33 0.8899 . ?
Co2 N6 1.942(2) 3_565 ?
Co2 N6 1.942(2) . ?
Co2 N5 1.9508(19) . ?
Co2 N5 1.9508(19) 3_565 ?
Co2 N4 1.952(2) 3_565 ?
Co2 N4 1.952(2) . ?
N4 H41 0.8899 . ?
N4 H42 0.8900 . ?
N4 H43 0.8900 . ?
N5 H51 0.8900 . ?
N5 H52 0.8900 . ?
N5 H53 0.8900 . ?
N6 H61 0.8901 . ?
N6 H62 0.8901 . ?
N6 H63 0.8901 . ?
B F3 1.364(3) . ?
B F4 1.381(3) . ?
B F2 1.389(3) . ?
B F1 1.400(3) . ?
